data_7037619
loop_
_publ_author_name
'Escuer, A.'
'Mayans, J.'
'Font-Bardia, M'

_publ_section_title
;
 Copper(ii) cubanes with a {Cu4O} core and well defined S = 1 ground
 state.
;
_journal_issue 4
_journal_name_full 'Dalton transactions (Cambridge, England : 2003)'
_journal_page_first 1604
_journal_page_last 1613
_journal_paper_doi 10.1039/c5dt03643g
_journal_volume 45
_journal_year 2016
_chemical_formula_moiety '4(C52 H42 Cu4 F4 N4 O13), 2(C H4 O), H2 O '
_chemical_formula_sum 'C210 H178 Cu16 F16 N16 O55'
_chemical_formula_weight 5126.31
_chemical_name_systematic
;
 ?
;
_space_group_crystal_system monoclinic
_space_group_IT_number 15
_space_group_name_Hall '-C 2yc'
_space_group_name_H-M_alt 'C 1 2/c 1'
_symmetry_space_group_name_Hall '-C 2yc'
_symmetry_space_group_name_H-M 'C 1 2/c 1'
_atom_sites_solution_hydrogens mixed
_audit_creation_method SHELXL-2012
_audit_update_record
;
2015-12-02 deposited with the CCDC.
2015-12-04 downloaded from the CCDC.
;
_cell_angle_alpha 90
_cell_angle_beta 107.999(2)
_cell_angle_gamma 90
_cell_formula_units_Z 2
_cell_length_a 41.2410(18)
_cell_length_b 13.4071(6)
_cell_length_c 19.5890(9)
_cell_measurement_reflns_used 9105
_cell_measurement_temperature 100(2)
_cell_measurement_theta_max 30.56
_cell_measurement_theta_min 2.58
_cell_volume 10301.1(8)
_computing_cell_refinement 'Bruker SAINT'
_computing_data_collection 'Bruker APEX2'
_computing_data_reduction 'Bruker SAINT'
_computing_molecular_graphics 'Bruker SHELXTL'
_computing_publication_material 'Bruker SHELXTL'
_computing_structure_refinement 'SHELXL-97 (Sheldrick 2004)'
_computing_structure_solution 'SHELXS-97 (Sheldrick 2008)'
_diffrn_ambient_temperature 100(2)
_diffrn_measured_fraction_theta_full 0.999
_diffrn_measured_fraction_theta_max 0.997
_diffrn_measurement_device_type 'D8 Venture'
_diffrn_measurement_method '\f and \w scans'
_diffrn_radiation_type MoK\a
_diffrn_radiation_wavelength 0.71073
_diffrn_reflns_av_R_equivalents 0.0433
_diffrn_reflns_av_unetI/netI 0.0203
_diffrn_reflns_laue_measured_fraction_full 0.999
_diffrn_reflns_laue_measured_fraction_max 0.997
_diffrn_reflns_limit_h_max 58
_diffrn_reflns_limit_h_min -58
_diffrn_reflns_limit_k_max 19
_diffrn_reflns_limit_k_min -18
_diffrn_reflns_limit_l_max 28
_diffrn_reflns_limit_l_min -27
_diffrn_reflns_number 186697
_diffrn_reflns_point_group_measured_fraction_full 0.999
_diffrn_reflns_point_group_measured_fraction_max 0.997
_diffrn_reflns_theta_full 25.242
_diffrn_reflns_theta_max 30.607
_diffrn_reflns_theta_min 2.077
_diffrn_source microfocus
_exptl_absorpt_coefficient_mu 1.715
_exptl_absorpt_correction_T_max 0.7461
_exptl_absorpt_correction_T_min 0.6126
_exptl_absorpt_correction_type multi-scan
_exptl_absorpt_process_details sadabs
_exptl_crystal_colour Blue
_exptl_crystal_density_diffrn 1.653
_exptl_crystal_description prism
_exptl_crystal_F_000 5196
_exptl_crystal_preparation 'Magnetic properties'
_exptl_crystal_recrystallization_method 'Re-crystallisation from solvent: Methanol; diethylether'
_exptl_crystal_size_max 0.508
_exptl_crystal_size_mid 0.397
_exptl_crystal_size_min 0.390
_refine_diff_density_max 1.915
_refine_diff_density_min -0.705
_refine_diff_density_rms 0.103
_refine_ls_extinction_method none
_refine_ls_goodness_of_fit_ref 1.051
_refine_ls_hydrogen_treatment mixed
_refine_ls_matrix_type full
_refine_ls_number_parameters 744
_refine_ls_number_reflns 15803
_refine_ls_number_restraints 12
_refine_ls_restrained_S_all 1.057
_refine_ls_R_factor_all 0.0421
_refine_ls_R_factor_gt 0.0326
_refine_ls_shift/su_max 0.002
_refine_ls_shift/su_mean 0.000
_refine_ls_structure_factor_coef Fsqd
_refine_ls_weighting_details
;
 w=1/[\s^2^(Fo^2^)+(0.0449P)^2^+18.6519P]
 where P=(Fo^2^+2Fc^2^)/3
;
_refine_ls_weighting_scheme calc
_refine_ls_wR_factor_gt 0.0837
_refine_ls_wR_factor_ref 0.0891
_reflns_Friedel_coverage 0.000
_reflns_number_gt 13478
_reflns_number_total 15803
_reflns_threshold_expression 'I > 2\s(I)'
_cod_data_source_file c5dt03643g2.cif
_cod_data_source_block mo_I06TB64_0m_a
_cod_depositor_comments 'Adding full bibliography for 7037617--7037619.cif.'
_cod_database_code 7037619
_shelx_space_group_comment
;
The symmetry employed for this shelxl refinement is uniquely defined
by the following loop, which should always be used as a source of
symmetry information in preference to the above space-group names.
They are only intended as comments.
;
_shelxl_version_number 2012-9

loop_
_space_group_symop_operation_xyz
'x, y, z'
'-x, y, -z+1/2'
'x+1/2, y+1/2, z'
'-x+1/2, y+1/2, -z+1/2'
'-x, -y, -z'
'x, -y, z-1/2'
'-x+1/2, -y+1/2, -z'
'x+1/2, -y+1/2, z-1/2'

loop_
_atom_site_label
_atom_site_type_symbol
_atom_site_fract_x
_atom_site_fract_y
_atom_site_fract_z
_atom_site_U_iso_or_equiv
_atom_site_adp_type
_atom_site_occupancy
_atom_site_site_symmetry_order
_atom_site_calc_flag
_atom_site_refinement_flags_posn
_atom_site_refinement_flags_adp
_atom_site_refinement_flags_occupancy
_atom_site_disorder_assembly
_atom_site_disorder_group
Cu1 Cu 0.33967(2) 0.32804(2) 0.40431(2) 0.01391(5) Uani 1 1 d . . . . .
Cu2 Cu 0.40327(2) 0.47529(2) 0.37337(2) 0.01911(5) Uani 1 1 d . U . . .
Cu3 Cu 0.32460(2) 0.52888(2) 0.33344(2) 0.01582(5) Uani 1 1 d . . . . .
Cu4 Cu 0.35439(2) 0.29939(2) 0.25875(2) 0.01347(5) Uani 1 1 d . . . . .
F1 F 0.33297(3) -0.28223(8) 0.42267(7) 0.0325(3) Uani 1 1 d . . . . .
F2 F 0.41598(4) 1.06262(11) 0.47598(11) 0.0550(4) Uani 1 1 d . . . . .
F3 F 0.51650(8) 0.1047(3) 0.13717(19) 0.0603(9) Uani 0.65 1 d . . P A 1
F3' F 0.51121(16) 0.0532(6) 0.1491(4) 0.0603(9) Uani 0.35 1 d . . P B 2
F4 F 0.13383(3) 0.47564(10) 0.37465(8) 0.0346(3) Uani 1 1 d . . . . .
O1 O 0.35500(3) 0.46775(9) 0.41851(6) 0.0171(2) Uani 1 1 d . U . . .
O2 O 0.32999(3) 0.18617(9) 0.39931(6) 0.0175(2) Uani 1 1 d . . . . .
O3 O 0.34132(4) 0.14702(10) 0.29730(7) 0.0224(3) Uani 1 1 d . . . . .
O4 O 0.39043(3) 0.33726(9) 0.34465(6) 0.0172(2) Uani 1 1 d . . . . .
O5 O 0.41821(4) 0.60684(11) 0.41263(8) 0.0312(3) Uani 1 1 d . . . . .
O6 O 0.43189(4) 0.66555(13) 0.31770(9) 0.0370(4) Uani 1 1 d . . . . .
O7 O 0.36406(3) 0.53422(10) 0.30204(7) 0.0219(3) Uani 1 1 d . . . . .
O8 O 0.28356(3) 0.53388(9) 0.36225(7) 0.0196(2) Uani 1 1 d . . . . .
O9 O 0.28865(3) 0.38636(9) 0.42027(7) 0.0197(2) Uani 1 1 d . . . . .
O10 O 0.32079(3) 0.35735(9) 0.30105(6) 0.0146(2) Uani 1 1 d . . . . .
O11 O 0.38387(3) 0.22835(10) 0.21447(7) 0.0196(2) Uani 1 1 d . . . . .
O12 O 0.40156(4) 0.37321(11) 0.18375(8) 0.0290(3) Uani 1 1 d . . . . .
N1 N 0.36912(4) 0.31862(11) 0.50637(7) 0.0156(3) Uani 1 1 d . . . . .
N2 N 0.43946(4) 0.40888(12) 0.45125(8) 0.0213(3) Uani 1 1 d . . . . .
N3 N 0.30132(4) 0.58167(11) 0.23542(8) 0.0171(3) Uani 1 1 d . . . . .
N4 N 0.31584(4) 0.31829(10) 0.16803(7) 0.0154(3) Uani 1 1 d . . . . .
C1 C 0.38236(4) 0.23525(13) 0.54201(9) 0.0190(3) Uani 1 1 d . . . . .
H1A H 0.3752 0.1724 0.5202 0.023 Uiso 1 1 calc R U . . .
C2 C 0.40613(5) 0.23817(16) 0.60979(10) 0.0263(4) Uani 1 1 d . . . . .
H2A H 0.4151 0.1783 0.6343 0.032 Uiso 1 1 calc R U . . .
C3 C 0.41654(5) 0.33019(17) 0.64112(10) 0.0296(4) Uani 1 1 d . . . . .
H3A H 0.4329 0.3342 0.6875 0.036 Uiso 1 1 calc R U . . .
C4 C 0.40295(5) 0.41641(15) 0.60429(10) 0.0239(4) Uani 1 1 d . . . . .
H4A H 0.4098 0.4801 0.6250 0.029 Uiso 1 1 calc R U . . .
C5 C 0.37912(4) 0.40841(13) 0.53667(9) 0.0170(3) Uani 1 1 d . . . . .
C6 C 0.36259(5) 0.49635(13) 0.49113(9) 0.0201(3) Uani 1 1 d . . . . .
H6A H 0.3414 0.5154 0.5017 0.024 Uiso 1 1 calc R U . . .
H6B H 0.3783 0.5542 0.5014 0.024 Uiso 1 1 calc R U . . .
C7 C 0.33468(4) 0.12472(12) 0.35290(9) 0.0160(3) Uani 1 1 d . . . . .
C8 C 0.33196(4) 0.01600(12) 0.37024(9) 0.0168(3) Uani 1 1 d . . . . .
C9 C 0.32981(4) -0.01319(13) 0.43707(9) 0.0182(3) Uani 1 1 d . . . . .
H9A H 0.3281 0.0360 0.4707 0.022 Uiso 1 1 calc R U . . .
C10 C 0.33014(5) -0.11367(14) 0.45496(10) 0.0219(3) Uani 1 1 d . . . . .
H10 H 0.3291 -0.1338 0.5007 0.026 Uiso 1 1 calc R U . . .
C11 C 0.33203(5) -0.18308(13) 0.40459(11) 0.0232(4) Uani 1 1 d . . . . .
C12 C 0.33346(5) -0.15769(14) 0.33748(11) 0.0269(4) Uani 1 1 d . . . . .
H12 H 0.3343 -0.2076 0.3036 0.032 Uiso 1 1 calc R U . . .
C13 C 0.33367(5) -0.05700(14) 0.32070(10) 0.0236(4) Uani 1 1 d . . . . .
H13 H 0.3350 -0.0377 0.2750 0.028 Uiso 1 1 calc R U . . .
C14 C 0.46120(5) 0.45329(18) 0.50906(10) 0.0284(4) Uani 1 1 d . . . . .
H14 H 0.4595 0.5232 0.5153 0.034 Uiso 1 1 calc R U . . .
C15 C 0.48599(5) 0.3998(2) 0.55973(11) 0.0350(5) Uani 1 1 d . . . . .
H15 H 0.5010 0.4322 0.6004 0.042 Uiso 1 1 calc R U . . .
C16 C 0.48848(5) 0.2984(2) 0.55016(12) 0.0357(5) Uani 1 1 d . . . . .
H16 H 0.5053 0.2602 0.5842 0.043 Uiso 1 1 calc R U . . .
C17A C 0.46627(5) 0.25283(18) 0.49050(11) 0.0305(4) Uani 1 1 d . . . . .
H17 H 0.4677 0.1832 0.4829 0.037 Uiso 1 1 calc R U . . .
C18 C 0.44177(4) 0.31066(14) 0.44181(10) 0.0215(3) Uani 1 1 d . . . . .
C19 C 0.41698(5) 0.26845(15) 0.37484(11) 0.0262(4) Uani 1 1 d . . . . .
H19A H 0.4290 0.2531 0.3395 0.031 Uiso 1 1 calc R U . . .
H19B H 0.4072 0.2056 0.3865 0.031 Uiso 1 1 calc R U . . .
C20 C 0.42471(5) 0.67658(15) 0.37446(11) 0.0264(4) Uani 1 1 d . . . . .
C21 C 0.42336(5) 0.78025(14) 0.40233(11) 0.0242(4) Uani 1 1 d . . . . .
C22 C 0.41804(5) 0.79479(15) 0.46851(11) 0.0269(4) Uani 1 1 d . . . . .
H22 H 0.4159 0.7387 0.4965 0.032 Uiso 1 1 calc R U . . .
C23 C 0.41583(5) 0.89021(16) 0.49396(12) 0.0315(4) Uani 1 1 d . . . . .
H23 H 0.4124 0.9008 0.5391 0.038 Uiso 1 1 calc R U . . .
C24 C 0.41886(6) 0.96889(15) 0.45143(15) 0.0362(5) Uani 1 1 d . . . . .
C25 C 0.42406(8) 0.95836(18) 0.38585(17) 0.0461(6) Uani 1 1 d . . . . .
H25 H 0.4258 1.0148 0.3579 0.055 Uiso 1 1 calc R U . . .
C26 C 0.42661(7) 0.86218(18) 0.36186(14) 0.0392(5) Uani 1 1 d . . . . .
H26 H 0.4306 0.8524 0.3171 0.047 Uiso 1 1 calc R U . . .
C27 C 0.26777(4) 0.60274(13) 0.20597(10) 0.0204(3) Uani 1 1 d . . . . .
H31 H 0.2535 0.6019 0.2359 0.025 Uiso 1 1 calc R U . . .
C28 C 0.25355(5) 0.62531(14) 0.13430(10) 0.0221(3) Uani 1 1 d . . . . .
H30 H 0.2300 0.6406 0.1150 0.027 Uiso 1 1 calc R U . . .
C29 C 0.27475(5) 0.62504(13) 0.09058(10) 0.0220(3) Uani 1 1 d . . . . .
H29 H 0.2656 0.6386 0.0407 0.026 Uiso 1 1 calc R U . . .
C30 C 0.30902(5) 0.60485(13) 0.12065(9) 0.0206(3) Uani 1 1 d . . . . .
H28 H 0.3238 0.6054 0.0918 0.025 Uiso 1 1 calc R U . . .
C31 C 0.32178(4) 0.58369(12) 0.19380(9) 0.0173(3) Uani 1 1 d . . . . .
C32 C 0.35886(4) 0.56086(14) 0.23045(9) 0.0200(3) Uani 1 1 d . . . . .
H32A H 0.3662 0.5055 0.2051 0.024 Uiso 1 1 calc R U . . .
H32B H 0.3728 0.6202 0.2284 0.024 Uiso 1 1 calc R U . . .
C33 C 0.27232(4) 0.46109(12) 0.39107(9) 0.0160(3) Uani 1 1 d . . . . .
C34 C 0.23520(4) 0.46817(12) 0.38698(8) 0.0151(3) Uani 1 1 d . . . . .
C35 C 0.21925(4) 0.38326(13) 0.40243(10) 0.0203(3) Uani 1 1 d . . . . .
H35 H 0.2320 0.3235 0.4161 0.024 Uiso 1 1 calc R U . . .
C36 C 0.18509(5) 0.38485(14) 0.39817(11) 0.0254(4) Uani 1 1 d . . . . .
H36 H 0.1742 0.3270 0.4086 0.031 Uiso 1 1 calc R U . . .
C37 C 0.16744(5) 0.47292(14) 0.37831(10) 0.0217(3) Uani 1 1 d . . . . .
C38 C 0.18193(5) 0.55860(13) 0.36178(9) 0.0198(3) Uani 1 1 d . . . . .
H38 H 0.1689 0.6179 0.3480 0.024 Uiso 1 1 calc R U . . .
C39 C 0.21623(4) 0.55553(13) 0.36589(9) 0.0176(3) Uani 1 1 d . . . . .
H39 H 0.2268 0.6132 0.3543 0.021 Uiso 1 1 calc R U . . .
C40 C 0.31740(4) 0.32323(13) 0.10044(9) 0.0182(3) Uani 1 1 d . . . . .
H40 H 0.3386 0.3114 0.0922 0.022 Uiso 1 1 calc R U . . .
C41 C 0.28901(5) 0.34499(14) 0.04259(9) 0.0209(3) Uani 1 1 d . . . . .
H41 H 0.2906 0.3478 -0.0047 0.025 Uiso 1 1 calc R U . . .
C42 C 0.25826(5) 0.36261(14) 0.05521(9) 0.0225(3) Uani 1 1 d . . . . .
H42 H 0.2384 0.3776 0.0164 0.027 Uiso 1 1 calc R U . . .
C43 C 0.25661(4) 0.35813(14) 0.12506(9) 0.0199(3) Uani 1 1 d . . . . .
H43 H 0.2357 0.3703 0.1346 0.024 Uiso 1 1 calc R U . . .
C44 C 0.28609(4) 0.33557(12) 0.18056(9) 0.0159(3) Uani 1 1 d . . . . .
C45 C 0.28776(4) 0.32926(13) 0.25855(9) 0.0174(3) Uani 1 1 d . . . . .
H45 H 0.2706 0.3744 0.2680 0.021 Uiso 1 1 calc R U . . .
H45B H 0.2828 0.2603 0.2705 0.021 Uiso 1 1 calc R U . . .
C46 C 0.40448(4) 0.28192(14) 0.19311(9) 0.0203(3) Uani 1 1 d . . . . .
C47 C 0.43384(5) 0.22831(18) 0.17916(11) 0.0298(4) Uani 1 1 d . U . . .
C48 C 0.43905(13) 0.1304(4) 0.1850(3) 0.0297(11) Uani 0.65 1 d . . P A 1
H48 H 0.4234 0.0895 0.1990 0.036 Uiso 0.65 1 calc R U P A 1
C49 C 0.46695(12) 0.0865(4) 0.1709(3) 0.0390(11) Uani 0.65 1 d . . P A 1
H49 H 0.4705 0.0165 0.1747 0.047 Uiso 0.65 1 calc R U P A 1
C50 C 0.48942(11) 0.1490(5) 0.1513(2) 0.0402(10) Uani 0.65 1 d . . P A 1
C51 C 0.48582(12) 0.2497(4) 0.1455(3) 0.0396(10) Uani 0.65 1 d . . P A 1
H51 H 0.5021 0.2896 0.1326 0.047 Uiso 0.65 1 calc R U P A 1
C52 C 0.45746(16) 0.2929(4) 0.1590(4) 0.0336(11) Uani 0.65 1 d . U P A 1
H52 H 0.4538 0.3629 0.1550 0.040 Uiso 0.65 1 calc R U P A 1
C48' C 0.4342(3) 0.1153(10) 0.1952(7) 0.0339(9) Uani 0.35 1 d . U P B 2
H48' H 0.4172 0.0854 0.2120 0.041 Uiso 0.35 1 calc R U P B 2
C49' C 0.4609(2) 0.0581(7) 0.1836(5) 0.0339(9) Uani 0.35 1 d . . P B 2
H49' H 0.4622 -0.0119 0.1913 0.041 Uiso 0.35 1 calc R U P B 2
C50' C 0.4850(2) 0.1074(7) 0.1610(5) 0.0339(9) Uani 0.35 1 d . . P B 2
C51' C 0.4848(2) 0.2071(9) 0.1483(5) 0.0339(9) Uani 0.35 1 d . . P B 2
H51' H 0.5022 0.2367 0.1325 0.041 Uiso 0.35 1 calc R U P B 2
C52' C 0.4588(3) 0.2648(8) 0.1588(8) 0.0339(9) Uani 0.35 1 d . . P B 2
H52' H 0.4591 0.3346 0.1507 0.041 Uiso 0.35 1 calc R U P B 2
O1W O 0.5000 0.5565(5) 0.2500 0.0650(18) Uani 0.5 2 d DS T P . .
H1W H 0.4824 0.5189 0.2459 0.078 Uiso 0.5 1 d D U P . .
C2W C 0.5016(3) 0.7863(5) 0.2365(5) 0.0780(13) Uani 0.5 1 d D . P C -1
H2WA H 0.4986 0.7169 0.2201 0.117 Uiso 0.5 1 calc R U P C -1
H2WB H 0.5222 0.7920 0.2780 0.117 Uiso 0.5 1 calc R U P C -1
H2WC H 0.5038 0.8292 0.1977 0.117 Uiso 0.5 1 calc R U P C -1
O2W O 0.47227(15) 0.8171(4) 0.2569(3) 0.0780(13) Uani 0.5 1 d D . P C -1
O3W O 0.44694(5) 0.47538(14) 0.29693(9) 0.0403(4) Uani 1 1 d D . . D -1
H3WA H 0.4333(7) 0.447(2) 0.2624(13) 0.066(11) Uiso 1 1 d D . . E -1
H3WB H 0.4424(7) 0.5343(9) 0.3011(15) 0.043(8) Uiso 1 1 d D . . F -1

loop_
_atom_site_aniso_label
_atom_site_aniso_U_11
_atom_site_aniso_U_22
_atom_site_aniso_U_33
_atom_site_aniso_U_23
_atom_site_aniso_U_13
_atom_site_aniso_U_12
Cu1 0.01507(9) 0.01350(9) 0.01186(9) -0.00102(6) 0.00228(7) -0.00099(7)
Cu2 0.01499(9) 0.01802(10) 0.02048(10) -0.00126(7) -0.00014(8) -0.00193(7)
Cu3 0.01433(9) 0.01608(9) 0.01783(10) 0.00268(7) 0.00611(7) 0.00115(7)
Cu4 0.01100(9) 0.01579(9) 0.01293(9) -0.00094(7) 0.00272(7) 0.00013(7)
F1 0.0415(7) 0.0135(5) 0.0471(7) 0.0044(5) 0.0205(6) -0.0015(5)
F2 0.0554(10) 0.0211(7) 0.0909(13) -0.0114(7) 0.0262(9) 0.0004(6)
F3 0.0308(12) 0.096(3) 0.0617(16) 0.0010(19) 0.0255(10) 0.0248(17)
F3' 0.0308(12) 0.096(3) 0.0617(16) 0.0010(19) 0.0255(10) 0.0248(17)
F4 0.0201(6) 0.0344(7) 0.0540(8) 0.0114(6) 0.0184(5) 0.0047(5)
O1 0.0204(5) 0.0140(5) 0.0146(5) -0.0012(4) 0.0021(4) -0.0006(4)
O2 0.0204(6) 0.0151(5) 0.0163(5) -0.0016(4) 0.0048(4) -0.0024(4)
O3 0.0332(7) 0.0167(6) 0.0203(6) -0.0016(5) 0.0127(5) -0.0026(5)
O4 0.0124(5) 0.0182(6) 0.0175(5) -0.0013(4) -0.0007(4) 0.0021(4)
O5 0.0328(8) 0.0215(7) 0.0340(8) -0.0049(6) 0.0027(6) -0.0048(6)
O6 0.0328(8) 0.0434(9) 0.0347(8) -0.0115(7) 0.0101(7) -0.0010(7)
O7 0.0147(5) 0.0290(7) 0.0227(6) 0.0080(5) 0.0067(5) 0.0028(5)
O8 0.0192(6) 0.0179(6) 0.0245(6) 0.0023(5) 0.0111(5) 0.0011(4)
O9 0.0180(6) 0.0198(6) 0.0227(6) 0.0029(5) 0.0082(5) 0.0028(5)
O10 0.0112(5) 0.0180(5) 0.0133(5) -0.0007(4) 0.0019(4) -0.0007(4)
O11 0.0171(5) 0.0208(6) 0.0221(6) -0.0030(5) 0.0077(5) 0.0006(5)
O12 0.0254(7) 0.0277(7) 0.0365(8) 0.0038(6) 0.0133(6) -0.0018(6)
N1 0.0146(6) 0.0187(7) 0.0133(6) -0.0013(5) 0.0042(5) -0.0012(5)
N2 0.0130(6) 0.0312(8) 0.0177(7) -0.0006(6) 0.0022(5) -0.0028(6)
N3 0.0160(6) 0.0155(6) 0.0210(7) 0.0030(5) 0.0072(5) 0.0011(5)
N4 0.0144(6) 0.0165(6) 0.0142(6) -0.0011(5) 0.0028(5) -0.0005(5)
C1 0.0180(7) 0.0208(8) 0.0177(7) 0.0008(6) 0.0047(6) 0.0007(6)
C2 0.0253(9) 0.0303(10) 0.0193(8) 0.0032(7) 0.0010(7) 0.0058(7)
C3 0.0253(9) 0.0385(11) 0.0186(8) -0.0042(8) -0.0028(7) 0.0039(8)
C4 0.0216(8) 0.0297(9) 0.0177(8) -0.0084(7) 0.0022(6) -0.0009(7)
C5 0.0157(7) 0.0204(8) 0.0158(7) -0.0039(6) 0.0063(6) -0.0003(6)
C6 0.0233(8) 0.0181(7) 0.0184(8) -0.0041(6) 0.0056(6) 0.0002(6)
C7 0.0141(7) 0.0156(7) 0.0168(7) -0.0004(6) 0.0024(6) -0.0019(6)
C8 0.0145(7) 0.0155(7) 0.0194(7) -0.0006(6) 0.0038(6) -0.0011(6)
C9 0.0162(7) 0.0191(8) 0.0182(7) 0.0003(6) 0.0036(6) -0.0009(6)
C10 0.0198(8) 0.0205(8) 0.0255(8) 0.0046(7) 0.0071(7) -0.0008(6)
C11 0.0205(8) 0.0146(8) 0.0355(10) 0.0028(7) 0.0099(7) -0.0003(6)
C12 0.0343(10) 0.0170(8) 0.0321(10) -0.0053(7) 0.0142(8) -0.0028(7)
C13 0.0318(9) 0.0189(8) 0.0222(8) -0.0021(6) 0.0112(7) -0.0025(7)
C14 0.0178(8) 0.0434(11) 0.0221(9) -0.0067(8) 0.0034(7) -0.0064(8)
C15 0.0183(8) 0.0616(15) 0.0202(9) -0.0030(9) -0.0011(7) -0.0047(9)
C16 0.0168(8) 0.0582(15) 0.0267(10) 0.0137(10) -0.0009(7) 0.0006(9)
C17A 0.0178(8) 0.0383(11) 0.0313(10) 0.0106(8) 0.0018(7) 0.0016(8)
C18 0.0122(7) 0.0301(9) 0.0208(8) 0.0036(7) 0.0032(6) 0.0000(6)
C19 0.0183(8) 0.0228(9) 0.0294(9) -0.0016(7) -0.0045(7) 0.0055(7)
C20 0.0161(8) 0.0268(9) 0.0312(10) -0.0059(7) 0.0000(7) -0.0012(7)
C21 0.0155(7) 0.0241(9) 0.0323(9) -0.0021(7) 0.0063(7) -0.0012(6)
C22 0.0262(9) 0.0228(9) 0.0265(9) 0.0008(7) 0.0006(7) -0.0010(7)
C23 0.0271(10) 0.0276(10) 0.0374(11) -0.0057(8) 0.0062(8) 0.0002(8)
C24 0.0278(10) 0.0196(9) 0.0595(15) -0.0053(9) 0.0113(10) -0.0013(8)
C25 0.0544(16) 0.0265(11) 0.0642(17) 0.0076(11) 0.0284(14) -0.0072(10)
C26 0.0435(13) 0.0347(12) 0.0478(13) 0.0012(10) 0.0263(11) -0.0085(10)
C27 0.0169(7) 0.0189(8) 0.0270(8) 0.0036(6) 0.0090(6) 0.0024(6)
C28 0.0169(8) 0.0202(8) 0.0270(9) 0.0023(7) 0.0036(6) 0.0027(6)
C29 0.0240(8) 0.0194(8) 0.0202(8) 0.0011(6) 0.0034(7) 0.0011(6)
C30 0.0225(8) 0.0206(8) 0.0206(8) 0.0011(6) 0.0095(6) 0.0006(6)
C31 0.0159(7) 0.0147(7) 0.0218(8) 0.0007(6) 0.0065(6) -0.0006(6)
C32 0.0146(7) 0.0250(8) 0.0210(8) 0.0031(6) 0.0064(6) 0.0003(6)
C33 0.0173(7) 0.0174(7) 0.0147(7) -0.0023(6) 0.0071(6) 0.0006(6)
C34 0.0160(7) 0.0166(7) 0.0133(7) -0.0008(5) 0.0056(6) 0.0013(6)
C35 0.0199(8) 0.0170(8) 0.0252(8) 0.0025(6) 0.0088(7) 0.0020(6)
C36 0.0214(8) 0.0207(8) 0.0374(10) 0.0051(7) 0.0138(8) -0.0002(7)
C37 0.0161(7) 0.0258(9) 0.0246(8) 0.0034(7) 0.0084(6) 0.0020(6)
C38 0.0212(8) 0.0200(8) 0.0189(7) 0.0040(6) 0.0074(6) 0.0057(6)
C39 0.0208(8) 0.0169(7) 0.0161(7) 0.0019(6) 0.0072(6) 0.0012(6)
C40 0.0196(8) 0.0196(8) 0.0159(7) -0.0023(6) 0.0063(6) -0.0002(6)
C41 0.0241(8) 0.0224(8) 0.0147(7) -0.0010(6) 0.0035(6) -0.0006(7)
C42 0.0203(8) 0.0257(9) 0.0168(7) 0.0003(6) -0.0012(6) -0.0003(7)
C43 0.0137(7) 0.0246(8) 0.0186(7) -0.0013(6) 0.0009(6) -0.0007(6)
C44 0.0148(7) 0.0155(7) 0.0157(7) -0.0016(5) 0.0024(6) -0.0023(6)
C45 0.0113(7) 0.0248(8) 0.0148(7) -0.0002(6) 0.0020(5) -0.0017(6)
C46 0.0144(7) 0.0287(9) 0.0172(7) -0.0024(6) 0.0043(6) 0.0003(6)
C47 0.0163(8) 0.0500(12) 0.0225(9) -0.0073(8) 0.0054(7) 0.0057(8)
C48 0.019(2) 0.043(3) 0.028(2) -0.0082(16) 0.0082(13) 0.0071(16)
C49 0.026(2) 0.053(3) 0.042(2) -0.0047(19) 0.0156(16) 0.0121(18)
C50 0.0218(18) 0.064(3) 0.039(2) -0.002(2) 0.0157(14) 0.012(2)
C51 0.0245(17) 0.062(3) 0.037(2) -0.001(2) 0.0173(14) 0.006(2)
C52 0.0196(17) 0.058(3) 0.0257(16) -0.001(2) 0.0109(13) 0.0064(19)
C48' 0.0188(17) 0.0475(16) 0.038(2) -0.0083(19) 0.0120(13) 0.0104(19)
C49' 0.0188(17) 0.0475(16) 0.038(2) -0.0083(19) 0.0120(13) 0.0104(19)
C50' 0.0188(17) 0.0475(16) 0.038(2) -0.0083(19) 0.0120(13) 0.0104(19)
C51' 0.0188(17) 0.0475(16) 0.038(2) -0.0083(19) 0.0120(13) 0.0104(19)
C52' 0.0188(17) 0.0475(16) 0.038(2) -0.0083(19) 0.0120(13) 0.0104(19)
O1W 0.043(3) 0.095(5) 0.080(4) 0.000 0.053(3) 0.000
C2W 0.082(3) 0.071(3) 0.077(3) -0.004(2) 0.019(3) 0.005(2)
O2W 0.082(3) 0.071(3) 0.077(3) -0.004(2) 0.019(3) 0.005(2)
O3W 0.0485(10) 0.0383(10) 0.0336(9) -0.0091(7) 0.0118(8) -0.0064(8)

loop_
_atom_type_symbol
_atom_type_description
_atom_type_scat_dispersion_real
_atom_type_scat_dispersion_imag
_atom_type_scat_source
C C 0.0033 0.0016 'International Tables Vol C Tables 4.2.6.8 and 6.1.1.4'
H H 0.0000 0.0000 'International Tables Vol C Tables 4.2.6.8 and 6.1.1.4'
N N 0.0061 0.0033 'International Tables Vol C Tables 4.2.6.8 and 6.1.1.4'
O O 0.0106 0.0060 'International Tables Vol C Tables 4.2.6.8 and 6.1.1.4'
Cu Cu 0.3201 1.2651 'International Tables Vol C Tables 4.2.6.8 and 6.1.1.4'
F F 0.0171 0.0103 'International Tables Vol C Tables 4.2.6.8 and 6.1.1.4'

loop_
_geom_angle_atom_site_label_1
_geom_angle_atom_site_label_2
_geom_angle_atom_site_label_3
_geom_angle
O2 Cu1 O1 172.77(5)
O2 Cu1 O10 97.69(5)
O1 Cu1 O10 87.89(5)
O2 Cu1 N1 92.33(5)
O1 Cu1 N1 81.34(5)
O10 Cu1 N1 165.03(5)
O2 Cu1 O9 98.85(5)
O1 Cu1 O9 85.78(5)
O10 Cu1 O9 89.09(5)
N1 Cu1 O9 100.38(5)
O2 Cu1 Cu3 147.70(4)
O1 Cu1 Cu3 39.14(3)
O10 Cu1 Cu3 52.20(3)
N1 Cu1 Cu3 119.62(4)
O9 Cu1 Cu3 72.42(3)
O5 Cu2 O7 90.41(6)
O5 Cu2 O4 173.67(6)
O7 Cu2 O4 94.96(5)
O5 Cu2 N2 91.81(7)
O7 Cu2 N2 173.46(6)
O4 Cu2 N2 82.49(6)
O5 Cu2 O1 95.12(6)
O7 Cu2 O1 71.61(5)
O4 Cu2 O1 83.42(5)
N2 Cu2 O1 102.05(5)
O7 Cu3 O1 84.45(5)
O7 Cu3 O8 175.50(5)
O1 Cu3 O8 98.95(5)
O7 Cu3 N3 83.18(6)
O1 Cu3 N3 166.74(6)
O8 Cu3 N3 93.66(6)
O7 Cu3 O10 86.73(5)
O1 Cu3 O10 77.97(4)
O8 Cu3 O10 96.84(5)
N3 Cu3 O10 96.55(5)
O7 Cu3 Cu1 96.15(4)
O1 Cu3 Cu1 40.06(4)
O8 Cu3 Cu1 88.35(4)
N3 Cu3 Cu1 137.12(4)
O10 Cu3 Cu1 40.88(3)
O4 Cu4 O11 95.63(5)
O4 Cu4 O10 88.97(5)
O11 Cu4 O10 173.09(5)
O4 Cu4 N4 157.53(6)
O11 Cu4 N4 95.76(6)
O10 Cu4 N4 81.67(5)
O4 Cu4 O3 98.19(5)
O11 Cu4 O3 87.34(5)
O10 Cu4 O3 86.89(5)
N4 Cu4 O3 101.63(5)
C6 O1 Cu3 129.55(11)
C6 O1 Cu1 111.24(10)
Cu3 O1 Cu1 100.80(5)
C6 O1 Cu2 113.96(10)
Cu3 O1 Cu2 93.15(5)
Cu1 O1 Cu2 104.65(5)
C7 O2 Cu1 126.22(11)
C7 O3 Cu4 129.88(11)
C19 O4 Cu4 118.64(11)
C19 O4 Cu2 112.99(10)
Cu4 O4 Cu2 124.32(6)
C20 O5 Cu2 122.03(13)
C32 O7 Cu3 116.79(10)
C32 O7 Cu2 131.23(11)
Cu3 O7 Cu2 110.77(6)
C33 O8 Cu3 124.51(11)
C33 O9 Cu1 125.85(11)
C45 O10 Cu1 123.79(10)
C45 O10 Cu4 108.75(10)
Cu1 O10 Cu4 104.23(5)
C45 O10 Cu3 112.82(10)
Cu1 O10 Cu3 86.92(4)
Cu4 O10 Cu3 119.61(5)
C46 O11 Cu4 116.18(12)
C1 N1 C5 119.64(14)
C1 N1 Cu1 126.71(12)
C5 N1 Cu1 113.12(11)
C18 N2 C14 119.63(17)
C18 N2 Cu2 113.83(12)
C14 N2 Cu2 126.52(15)
C31 N3 C27 119.23(15)
C31 N3 Cu3 112.71(11)
C27 N3 Cu3 127.55(12)
C44 N4 C40 119.64(14)
C44 N4 Cu4 112.30(11)
C40 N4 Cu4 127.82(12)
N1 C1 C2 121.92(17)
N1 C1 H1A 119.0
C2 C1 H1A 119.0
C3 C2 C1 118.69(18)
C3 C2 H2A 120.7
C1 C2 H2A 120.7
C2 C3 C4 119.46(17)
C2 C3 H3A 120.3
C4 C3 H3A 120.3
C3 C4 C5 119.04(17)
C3 C4 H4A 120.5
C5 C4 H4A 120.5
N1 C5 C4 121.25(16)
N1 C5 C6 114.61(14)
C4 C5 C6 124.14(16)
O1 C6 C5 107.61(13)
O1 C6 H6A 110.2
C5 C6 H6A 110.2
O1 C6 H6B 110.2
C5 C6 H6B 110.2
H6A C6 H6B 108.5
O3 C7 O2 126.13(16)
O3 C7 C8 118.88(15)
O2 C7 C8 114.98(14)
C9 C8 C13 119.17(16)
C9 C8 C7 120.86(15)
C13 C8 C7 119.86(15)
C10 C9 C8 120.63(16)
C10 C9 H9A 119.7
C8 C9 H9A 119.7
C11 C10 C9 118.21(17)
C11 C10 H10 120.9
C9 C10 H10 120.9
F1 C11 C10 118.24(17)
F1 C11 C12 118.65(17)
C10 C11 C12 123.10(17)
C11 C12 C13 118.10(17)
C11 C12 H12 120.9
C13 C12 H12 120.9
C12 C13 C8 120.76(17)
C12 C13 H13 119.6
C8 C13 H13 119.6
N2 C14 C15 121.7(2)
N2 C14 H14 119.1
C15 C14 H14 119.1
C16 C15 C14 118.8(2)
C16 C15 H15 120.6
C14 C15 H15 120.6
C15 C16 C17A 119.4(2)
C15 C16 H16 120.3
C17A C16 H16 120.3
C16 C17A C18 118.9(2)
C16 C17A H17 120.5
C18 C17A H17 120.5
N2 C18 C17A 121.43(18)
N2 C18 C19 115.68(15)
C17A C18 C19 122.87(18)
O4 C19 C18 110.45(15)
O4 C19 H19A 109.6
C18 C19 H19A 109.6
O4 C19 H19B 109.6
C18 C19 H19B 109.6
H19A C19 H19B 108.1
O6 C20 O5 125.96(19)
O6 C20 C21 118.74(19)
O5 C20 C21 115.30(18)
C26 C21 C22 119.49(19)
C26 C21 C20 120.35(19)
C22 C21 C20 120.14(18)
C23 C22 C21 120.7(2)
C23 C22 H22 119.7
C21 C22 H22 119.7
C24 C23 C22 117.5(2)
C24 C23 H23 121.2
C22 C23 H23 121.2
F2 C24 C25 118.7(2)
F2 C24 C23 117.4(2)
C25 C24 C23 123.9(2)
C24 C25 C26 117.5(2)
C24 C25 H25 121.2
C26 C25 H25 121.2
C21 C26 C25 120.8(2)
C21 C26 H26 119.6
C25 C26 H26 119.6
N3 C27 C28 122.49(16)
N3 C27 H31 118.8
C28 C27 H31 118.8
C27 C28 C29 118.24(16)
C27 C28 H30 120.9
C29 C28 H30 120.9
C30 C29 C28 119.36(17)
C30 C29 H29 120.3
C28 C29 H29 120.3
C29 C30 C31 119.37(16)
C29 C30 H28 120.3
C31 C30 H28 120.3
N3 C31 C30 121.29(16)
N3 C31 C32 116.26(15)
C30 C31 C32 122.44(15)
O7 C32 C31 110.39(14)
O7 C32 H32A 109.6
C31 C32 H32A 109.6
O7 C32 H32B 109.6
C31 C32 H32B 109.6
H32A C32 H32B 108.1
O9 C33 O8 126.67(16)
O9 C33 C34 118.08(15)
O8 C33 C34 115.24(14)
C35 C34 C39 119.32(15)
C35 C34 C33 118.39(15)
C39 C34 C33 122.24(15)
C36 C35 C34 120.91(16)
C36 C35 H35 119.5
C34 C35 H35 119.5
C37 C36 C35 117.95(17)
C37 C36 H36 121.0
C35 C36 H36 121.0
F4 C37 C36 118.46(16)
F4 C37 C38 118.16(16)
C36 C37 C38 123.39(17)
C37 C38 C39 117.91(16)
C37 C38 H38 121.0
C39 C38 H38 121.0
C38 C39 C34 120.50(16)
C38 C39 H39 119.7
C34 C39 H39 119.7
N4 C40 C41 121.97(16)
N4 C40 H40 119.0
C41 C40 H40 119.0
C42 C41 C40 118.60(16)
C42 C41 H41 120.7
C40 C41 H41 120.7
C41 C42 C43 119.56(16)
C41 C42 H42 120.2
C43 C42 H42 120.2
C44 C43 C42 118.78(16)
C44 C43 H43 120.6
C42 C43 H43 120.6
N4 C44 C43 121.44(15)
N4 C44 C45 114.60(14)
C43 C44 C45 123.95(15)
O10 C45 C44 108.41(13)
O10 C45 H45 110.0
C44 C45 H45 110.0
O10 C45 H45B 110.0
C44 C45 H45B 110.0
H45 C45 H45B 108.4
O12 C46 O11 124.05(17)
O12 C46 C47 119.51(17)
O11 C46 C47 116.44(17)
C48 C47 C52 120.7(3)
C52' C47 C46 129.1(5)
C48 C47 C46 125.0(3)
C52 C47 C46 114.3(2)
C52' C47 C48' 118.0(7)
C46 C47 C48' 112.9(4)
C47 C48 C49 121.4(4)
C47 C48 H48 119.3
C49 C48 H48 119.3
C50 C49 C48 117.5(4)
C50 C49 H49 121.2
C48 C49 H49 121.2
C51 C50 F3 119.4(4)
C51 C50 C49 123.9(4)
F3 C50 C49 116.8(5)
C50 C51 C52 118.1(4)
C50 C51 H51 121.0
C52 C51 H51 121.0
C51 C52 C47 118.4(4)
C51 C52 H52 120.8
C47 C52 H52 120.8
C49' C48' C47 117.2(8)
C49' C48' H48' 121.4
C47 C48' H48' 121.4
C50' C49' C48' 117.8(9)
C50' C49' H49' 121.1
C48' C49' H49' 121.1
C51' C50' C49' 124.7(8)
C51' C50' F3' 116.4(9)
C49' C50' F3' 118.9(9)
C50' C51' C52' 118.6(9)
C50' C51' H51' 120.7
C52' C51' H51' 120.7
C47 C52' C51' 123.7(10)
C47 C52' H52' 118.2
C51' C52' H52' 118.2
O2W C2W H2WA 109.5
O2W C2W H2WB 109.5
H2WA C2W H2WB 109.5
O2W C2W H2WC 109.5
H2WA C2W H2WC 109.5
H2WB C2W H2WC 109.5
H3WA O3W H3WB 114(2)

loop_
_geom_bond_atom_site_label_1
_geom_bond_atom_site_label_2
_geom_bond_distance
Cu1 O2 1.9398(12)
Cu1 O1 1.9689(12)
Cu1 O10 1.9696(11)
Cu1 N1 1.9967(14)
Cu1 O9 2.3543(12)
Cu1 Cu3 3.0051(3)
Cu2 O5 1.9466(14)
Cu2 O7 1.9481(13)
Cu2 O4 1.9589(12)
Cu2 N2 1.9852(15)
Cu2 O1 2.4172(13)
Cu3 O7 1.9106(13)
Cu3 O1 1.9313(12)
Cu3 O8 1.9438(12)
Cu3 N3 1.9925(14)
Cu3 O10 2.3779(12)
Cu4 O4 1.9371(12)
Cu4 O11 1.9465(12)
Cu4 O10 1.9800(12)
Cu4 N4 2.0010(14)
Cu4 O3 2.2989(13)
F1 C11 1.373(2)
F2 C24 1.364(3)
F3 C50 1.367(5)
F3' C50' 1.382(11)
F4 C37 1.366(2)
O1 C6 1.412(2)
O2 C7 1.285(2)
O3 C7 1.239(2)
O4 C19 1.414(2)
O5 C20 1.276(3)
O6 C20 1.245(3)
O7 C32 1.398(2)
O8 C33 1.284(2)
O9 C33 1.243(2)
O10 C45 1.4106(19)
O11 C46 1.278(2)
O12 C46 1.238(2)
N1 C1 1.341(2)
N1 C5 1.349(2)
N2 C18 1.337(3)
N2 C14 1.346(2)
N3 C31 1.343(2)
N3 C27 1.354(2)
N4 C44 1.344(2)
N4 C40 1.347(2)
C1 C2 1.386(2)
C1 H1A 0.9500
C2 C3 1.386(3)
C2 H2A 0.9500
C3 C4 1.386(3)
C3 H3A 0.9500
C4 C5 1.388(2)
C4 H4A 0.9500
C5 C6 1.508(2)
C6 H6A 0.9900
C6 H6B 0.9900
C7 C8 1.509(2)
C8 C9 1.395(2)
C8 C13 1.395(2)
C9 C10 1.391(2)
C9 H9A 0.9500
C10 C11 1.376(3)
C10 H10 0.9500
C11 C12 1.377(3)
C12 C13 1.390(3)
C12 H12 0.9500
C13 H13 0.9500
C14 C15 1.385(3)
C14 H14 0.9500
C15 C16 1.380(4)
C15 H15 0.9500
C16 C17A 1.384(3)
C16 H16 0.9500
C17A C18 1.391(3)
C17A H17 0.9500
C18 C19 1.503(3)
C19 H19A 0.9900
C19 H19B 0.9900
C20 C21 1.501(3)
C21 C26 1.385(3)
C21 C22 1.394(3)
C22 C23 1.386(3)
C22 H22 0.9500
C23 C24 1.374(3)
C23 H23 0.9500
C24 C25 1.374(4)
C25 C26 1.387(4)
C25 H25 0.9500
C26 H26 0.9500
C27 C28 1.377(3)
C27 H31 0.9500
C28 C29 1.400(3)
C28 H30 0.9500
C29 C30 1.379(3)
C29 H29 0.9500
C30 C31 1.394(2)
C30 H28 0.9500
C31 C32 1.506(2)
C32 H32A 0.9900
C32 H32B 0.9900
C33 C34 1.511(2)
C34 C35 1.394(2)
C34 C39 1.398(2)
C35 C36 1.385(2)
C35 H35 0.9500
C36 C37 1.379(3)
C36 H36 0.9500
C37 C38 1.379(3)
C38 C39 1.392(2)
C38 H38 0.9500
C39 H39 0.9500
C40 C41 1.386(2)
C40 H40 0.9500
C41 C42 1.385(3)
C41 H41 0.9500
C42 C43 1.392(2)
C42 H42 0.9500
C43 C44 1.391(2)
C43 H43 0.9500
C44 C45 1.510(2)
C45 H45 0.9900
C45 H45B 0.9900
C46 C47 1.504(3)
C47 C52' 1.308(13)
C47 C48 1.329(6)
C47 C52 1.447(6)
C47 C48' 1.547(14)
C48 C49 1.394(5)
C48 H48 0.9500
C49 C50 1.389(7)
C49 H49 0.9500
C50 C51 1.358(7)
C51 C52 1.402(6)
C51 H51 0.9500
C52 H52 0.9500
C48' C49' 1.416(13)
C48' H48' 0.9500
C49' C50' 1.375(12)
C49' H49' 0.9500
C50' C51' 1.360(13)
C51' C52' 1.390(14)
C51' H51' 0.9500
C52' H52' 0.9500
O1W H1W 0.867(4)
C2W O2W 1.445(8)
C2W H2WA 0.9800
C2W H2WB 0.9800
C2W H2WC 0.9800
O3W H3WA 0.827(9)
O3W H3WB 0.821(9)
